data_4127264
loop_
_publ_author_name
'Shanahan, James P.'
'Szymczak, Nathaniel K.'

_publ_section_title
;
 Hydrogen Bonding to a Dinitrogen Complex at Room Temperature: Impacts on
 N<sub>2</sub> Activation.
;
_journal_issue 21
_journal_name_full 'Journal of the American Chemical Society'
_journal_page_first 8550
_journal_page_last 8556
_journal_paper_doi 10.1021/jacs.9b02288
_journal_volume 141
_journal_year 2019
_chemical_formula_moiety 'C20 H48 N2 P4 Re, Br'
_chemical_formula_sum 'C20 H48 Br N2 P4 Re'
_chemical_formula_weight 706.59
_space_group_crystal_system triclinic
_space_group_IT_number 2
_space_group_name_Hall '-P 1'
_space_group_name_H-M_alt 'P -1'
_symmetry_space_group_name_Hall '-P 1'
_symmetry_space_group_name_H-M 'P -1'
_atom_sites_solution_hydrogens geom
_atom_sites_solution_primary dual
_audit_creation_date 2019-02-12
_audit_creation_method
;
Olex2 1.2
(compiled 2018.05.29 svn.r3508 for OlexSys, GUI svn.r5506)
;
_cell_angle_alpha 94.734(3)
_cell_angle_beta 99.553(3)
_cell_angle_gamma 102.843(3)
_cell_formula_units_Z 1
_cell_length_a 7.9408(3)
_cell_length_b 8.7181(3)
_cell_length_c 10.1314(3)
_cell_measurement_reflns_used 7521
_cell_measurement_temperature 85(2)
_cell_measurement_theta_max 68.6690
_cell_measurement_theta_min 4.4490
_cell_volume 669.13(4)
_computing_cell_refinement 'CrysAlisPro 1.171.38.41 (Rigaku OD, 2015)'
_computing_data_collection 'CrysAlisPro 1.171.38.41 (Rigaku OD, 2015)'
_computing_data_reduction 'CrysAlisPro 1.171.38.41 (Rigaku OD, 2015)'
_computing_molecular_graphics 'Olex2 (Dolomanov et al., 2009)'
_computing_publication_material 'Olex2 (Dolomanov et al., 2009)'
_computing_structure_refinement 'ShelXL (Sheldrick, 2015)'
_computing_structure_solution 'ShelXT (Sheldrick, 2015)'
_diffrn_ambient_temperature 85(2)
_diffrn_detector 'CCD plate'
_diffrn_measured_fraction_theta_full 0.978
_diffrn_measured_fraction_theta_max 0.968
_diffrn_measurement_details
;
List of Runs (angles in degrees, time in seconds):

  # Type    Start    End  Width  t~exp~   \w     \q     \k     \f   Frames
--------------------------------------------------------------------------
  1  \w   -110.00  70.00   1.00    1.00    --  -20.00   0.00-180.00  180
  2  \w    -45.00   0.00   1.00    1.00    --  -20.00  72.00   0.00   45
  3  \w    -45.00   0.00   1.00    1.00    --  -20.00  72.00   0.00   45
  4  \w    -25.00  43.00   1.00    1.00    --  -20.00  36.00 120.00   68
  5  \w    -45.00   0.00   1.00    1.00    --  -20.00  72.00-180.00   45
  6  \w   -173.00-128.00   1.00    3.00    --  -92.00 -36.00 120.00   45
  7  \w   -133.00 -88.00   1.00    3.00    --  -92.00 -36.00 -60.00   45
  8  \w   -104.00 -59.00   1.00    3.00    --  -92.00  36.00  60.00   45
  9  \w   -122.00 -77.00   1.00    3.00    --  -92.00 -72.00  60.00   45
 10  \w   -174.00 -78.00   1.00    3.00    --  -92.00 -72.00-120.00   96
 11  \w    -93.00 -35.00   1.00    3.00    --  -92.00  36.00-120.00   58
 12  \w   -176.00 -77.00   1.00    3.00    --  -92.00 -72.00 -60.00   99
 13  \w   -147.00 -75.00   1.00    3.00    --  -92.00 -72.00-180.00   72
 14  \w   -176.00 -77.00   1.00    3.00    --  -92.00 -72.00 120.00   99
 15  \w   -177.00-116.00   1.00    3.00    --  -92.00 -36.00  60.00   61
 16  \w    -87.00  -9.00   1.00    3.00    --  -92.00  36.00 -60.00   78
 17  \w   -102.00 -14.00   1.00    3.00    --  -92.00  36.00   0.00   88
 18  \w   -102.00 -21.00   1.00    3.00    --  -92.00  72.00 120.00   81
 19  \w   -175.00-104.00   1.00    3.00    --  -92.00 -36.00   0.00   71
 20  \w   -104.00 -52.00   1.00    3.00    --  -92.00  72.00  60.00   52
 21  \w   -109.00 -14.00   1.00    3.00    --  -92.00  72.00-120.00   95
 22  \w   -105.00 -24.00   1.00    3.00    --  -92.00  36.00-120.00   81
 23  \w   -105.00  -2.00   1.00    3.00    --  -92.00  36.00-180.00  103
 24  \w   -106.00  -2.00   1.00    3.00    --  -92.00  72.00 -60.00  104
 25  \w   -106.00  -2.00   1.00    3.00    --  -92.00  72.00 -60.00  104
 26  \w   -107.00 -29.00   1.00    3.00    --  -92.00  72.00   0.00   78
 27  \w   -117.00 -72.00   1.00    3.00    --  -92.00  72.00 180.00   45
;
_diffrn_measurement_device 'abstract diffractometer'
_diffrn_measurement_device_type 'dtrek-CrysAlisPro-abstract goniometer imported rigaku-d*trek images'
_diffrn_measurement_method '\w scans'
_diffrn_orient_matrix_type 'CrysAlisPro convention (1999,Acta A55,543-557)'
_diffrn_orient_matrix_UB_11 -0.0444389000
_diffrn_orient_matrix_UB_12 0.0179098000
_diffrn_orient_matrix_UB_13 0.1419590000
_diffrn_orient_matrix_UB_21 0.1499204000
_diffrn_orient_matrix_UB_22 -0.0770035000
_diffrn_orient_matrix_UB_23 0.0547680000
_diffrn_orient_matrix_UB_31 0.1289251000
_diffrn_orient_matrix_UB_32 0.1646616000
_diffrn_orient_matrix_UB_33 0.0315823000
_diffrn_radiation_monochromator graphite
_diffrn_radiation_probe x-ray
_diffrn_radiation_type CuK\a
_diffrn_radiation_wavelength 1.54184
_diffrn_reflns_av_R_equivalents 0.0598
_diffrn_reflns_av_unetI/netI 0.0358
_diffrn_reflns_Laue_measured_fraction_full 0.978
_diffrn_reflns_Laue_measured_fraction_max 0.968
_diffrn_reflns_limit_h_max 9
_diffrn_reflns_limit_h_min -9
_diffrn_reflns_limit_k_max 10
_diffrn_reflns_limit_k_min -10
_diffrn_reflns_limit_l_max 12
_diffrn_reflns_limit_l_min -12
_diffrn_reflns_number 9468
_diffrn_reflns_point_group_measured_fraction_full 0.978
_diffrn_reflns_point_group_measured_fraction_max 0.968
_diffrn_reflns_theta_full 67.684
_diffrn_reflns_theta_max 69.142
_diffrn_reflns_theta_min 4.460
_diffrn_source 'fine-focus sealed X-ray tube'
_diffrn_source_type 'Enhance (Cu) X-ray Source'
_exptl_absorpt_coefficient_mu 12.956
_exptl_absorpt_correction_T_max 1.00000
_exptl_absorpt_correction_T_min 0.45195
_exptl_absorpt_correction_type multi-scan
_exptl_absorpt_process_details
;
CrysAlisPro 1.171.38.41 (Rigaku Oxford Diffraction, 2015)
Empirical absorption correction using spherical harmonics,
 implemented in SCALE3 ABSPACK scaling algorithm.
;
_exptl_crystal_colour 'pale yellow'
_exptl_crystal_density_diffrn 1.754
_exptl_crystal_description block
_exptl_crystal_F_000 352
_exptl_crystal_size_max 0.14
_exptl_crystal_size_mid 0.04
_exptl_crystal_size_min 0.04
_refine_diff_density_max 2.314
_refine_diff_density_min -1.664
_refine_diff_density_rms 0.229
_refine_ls_extinction_coef 0.0109(7)
_refine_ls_extinction_expression Fc^*^=kFc[1+0.001xFc^2^\l^3^/sin(2\q)]^-1/4^
_refine_ls_extinction_method 'SHELXL-2016/6 (Sheldrick 2016)'
_refine_ls_goodness_of_fit_ref 1.124
_refine_ls_hydrogen_treatment constr
_refine_ls_matrix_type full
_refine_ls_number_parameters 135
_refine_ls_number_reflns 2426
_refine_ls_number_restraints 0
_refine_ls_restrained_S_all 1.124
_refine_ls_R_factor_all 0.0389
_refine_ls_R_factor_gt 0.0389
_refine_ls_shift/su_max 0.000
_refine_ls_shift/su_mean 0.000
_refine_ls_structure_factor_coef Fsqd
_refine_ls_weighting_details 'w=1/[\s^2^(Fo^2^)+(0.0733P)^2^+2.3296P] where P=(Fo^2^+2Fc^2^)/3'
_refine_ls_weighting_scheme calc
_refine_ls_wR_factor_gt 0.1087
_refine_ls_wR_factor_ref 0.1087
_reflns_Friedel_coverage 0.000
_reflns_number_gt 2424
_reflns_number_total 2426
_reflns_threshold_expression 'I > 2\s(I)'
_cod_data_source_file ja9b02288_si_001.cif
_cod_data_source_block jps3296b
_cod_depositor_comments 'Adding full bibliography for 4127264.cif.'
_cod_database_code 4127264
_shelx_shelxl_version_number 2016/6
_chemical_oxdiff_formula C20H48N2P4BrRe
_shelx_space_group_comment
;
The symmetry employed for this shelxl refinement is uniquely defined
by the following loop, which should always be used as a source of
symmetry information in preference to the above space-group names.
They are only intended as comments.
;
_shelx_estimated_absorpt_t_max 0.625
_shelx_estimated_absorpt_t_min 0.264
_reflns_odcompleteness_completeness 96.85
_reflns_odcompleteness_iscentric 1
_reflns_odcompleteness_theta 69.02
_olex2_refinement_description
;
1. Fixed Uiso
 At 1.2 times of:
  All C(H,H) groups
 At 1.5 times of:
  All C(H,H,H) groups
2. Uiso/Uaniso restraints and constraints
Uanis(Br1) = Uanis(N1) = Uanis(N2)
3. Others
 Fixed Sof: Br1(0.5) N1(0.5) N2(0.5)
4.a Secondary CH2 refined with riding coordinates:
 C3(H3A,H3B), C2(H2A,H2B), C7(H7A,H7B), C6(H6A,H6B), C5(H5A,H5B), C9(H9A,H9B)
4.b Idealised Me refined as rotating group:
 C8(H8A,H8B,H8C), C10(H10A,H10B,H10C), C1(H1A,H1B,H1C), C4(H4A,H4B,H4C)
;
_olex2_submission_special_instructions 'No special instructions were received'
_oxdiff_exptl_absorpt_empirical_details
;
Empirical correction (ABSPACK) includes:
- Absorption correction using spherical harmonics
- Frame scaling
- Detector area scaling
;
_oxdiff_exptl_absorpt_empirical_full_max 2.366
_oxdiff_exptl_absorpt_empirical_full_min 0.477

loop_
_space_group_symop_operation_xyz
'x, y, z'
'-x, -y, -z'

loop_
_atom_site_label
_atom_site_type_symbol
_atom_site_fract_x
_atom_site_fract_y
_atom_site_fract_z
_atom_site_U_iso_or_equiv
_atom_site_adp_type
_atom_site_occupancy
_atom_site_site_symmetry_order
_atom_site_calc_flag
_atom_site_refinement_flags_posn
_atom_site_refinement_flags_adp
_atom_site_refinement_flags_occupancy
_atom_site_disorder_assembly
_atom_site_disorder_group
Re1 Re 0.500000 0.500000 0.500000 0.01209(19) Uani 1 2 d S T P A 1
P1 P 0.35069(18) 0.34216(16) 0.64682(14) 0.0155(3) Uani 1 1 d . . . A 1
P2 P 0.31579(18) 0.29214(15) 0.33518(13) 0.0144(3) Uani 1 1 d . . . A 1
C3 C 0.4711(8) 0.2343(7) 0.7631(6) 0.0214(12) Uani 1 1 d . . . A 1
H3A H 0.387333 0.163867 0.803841 0.026 Uiso 1 1 calc R . . A 1
H3B H 0.528004 0.169224 0.711637 0.026 Uiso 1 1 calc R . . A 1
C8 C 0.2994(8) 0.0594(7) 0.1107(6) 0.0222(12) Uani 1 1 d . . . A 1
H8A H 0.366902 0.023108 0.049784 0.033 Uiso 1 1 calc GR . . A 1
H8B H 0.195863 0.081314 0.060057 0.033 Uiso 1 1 calc GR . . A 1
H8C H 0.265755 -0.021019 0.166983 0.033 Uiso 1 1 calc GR . . A 1
C2 C 0.2205(9) 0.4301(7) 0.7513(6) 0.0213(12) Uani 1 1 d . . . A 1
H2A H 0.301053 0.512852 0.816467 0.026 Uiso 1 1 calc R . . A 1
H2B H 0.145344 0.481022 0.693518 0.026 Uiso 1 1 calc R . . A 1
C7 C 0.4101(8) 0.2101(7) 0.1985(6) 0.0225(12) Uani 1 1 d . . . A 1
H7A H 0.436249 0.291403 0.140077 0.027 Uiso 1 1 calc R . . A 1
H7B H 0.521051 0.189166 0.238794 0.027 Uiso 1 1 calc R . . A 1
C10 C -0.0565(9) 0.1910(8) 0.2127(7) 0.0298(14) Uani 1 1 d . . . A 1
H10A H -0.147401 0.224600 0.155920 0.045 Uiso 1 1 calc GR . . A 1
H10B H -0.094983 0.163047 0.294337 0.045 Uiso 1 1 calc GR . . A 1
H10C H -0.031470 0.100540 0.166267 0.045 Uiso 1 1 calc GR . . A 1
C6 C 0.2468(8) 0.1174(6) 0.4219(6) 0.0177(11) Uani 1 1 d . . . A 1
H6A H 0.152737 0.039067 0.362749 0.021 Uiso 1 1 calc R . . A 1
H6B H 0.344900 0.069616 0.446936 0.021 Uiso 1 1 calc R . . A 1
C1 C 0.1050(9) 0.3211(8) 0.8283(7) 0.0269(13) Uani 1 1 d . . . A 1
H1A H 0.020347 0.240757 0.765543 0.040 Uiso 1 1 calc GR . . A 1
H1B H 0.044820 0.381913 0.878906 0.040 Uiso 1 1 calc GR . . A 1
H1C H 0.177019 0.272038 0.888739 0.040 Uiso 1 1 calc GR . . A 1
C5 C 0.1839(8) 0.1718(7) 0.5466(6) 0.0203(12) Uani 1 1 d . . . A 1
H5A H 0.162745 0.085416 0.600916 0.024 Uiso 1 1 calc R . . A 1
H5B H 0.074057 0.202497 0.520504 0.024 Uiso 1 1 calc R . . A 1
C9 C 0.1067(9) 0.3235(8) 0.2462(8) 0.0309(15) Uani 1 1 d . . . A 1
H9A H 0.079274 0.408873 0.299811 0.037 Uiso 1 1 calc R . . A 1
H9B H 0.128395 0.362112 0.162022 0.037 Uiso 1 1 calc R . . A 1
C4 C 0.6095(8) 0.3418(7) 0.8747(6) 0.0239(13) Uani 1 1 d . . . A 1
H4A H 0.696214 0.408626 0.835505 0.036 Uiso 1 1 calc GR . . A 1
H4B H 0.665235 0.278174 0.932395 0.036 Uiso 1 1 calc GR . . A 1
H4C H 0.554423 0.406365 0.926585 0.036 Uiso 1 1 calc GR . . A 1
Br1 Br 0.7311(2) 0.32252(18) 0.51732(16) 0.0164(4) Uani 0.5 1 d . . . A -1
N1 N 0.6710(16) 0.3757(14) 0.5115(10) 0.0164(4) Uani 0.5 1 d . . . A 1
N2 N 0.774(2) 0.303(2) 0.519(2) 0.0164(4) Uani 0.5 1 d . . . A 1

loop_
_atom_site_aniso_label
_atom_site_aniso_U_11
_atom_site_aniso_U_22
_atom_site_aniso_U_33
_atom_site_aniso_U_23
_atom_site_aniso_U_13
_atom_site_aniso_U_12
Re1 0.0168(3) 0.0067(2) 0.0123(2) 0.00122(13) -0.00020(14) 0.00401(15)
P1 0.0206(7) 0.0107(6) 0.0141(7) 0.0018(5) 0.0005(5) 0.0034(5)
P2 0.0189(7) 0.0090(6) 0.0135(7) 0.0004(5) -0.0006(5) 0.0024(5)
C3 0.028(3) 0.018(3) 0.017(3) -0.001(2) -0.002(2) 0.009(2)
C8 0.031(3) 0.014(3) 0.021(3) -0.004(2) 0.005(2) 0.007(2)
C2 0.031(3) 0.018(3) 0.018(3) 0.000(2) 0.007(2) 0.010(2)
C7 0.028(3) 0.016(3) 0.020(3) -0.003(2) 0.005(2) 0.001(2)
C10 0.025(3) 0.021(3) 0.037(4) -0.005(3) -0.004(3) 0.005(3)
C6 0.021(3) 0.013(3) 0.018(3) 0.004(2) 0.000(2) 0.004(2)
C1 0.032(3) 0.026(3) 0.025(3) 0.006(3) 0.010(3) 0.008(3)
C5 0.022(3) 0.014(3) 0.022(3) 0.006(2) 0.001(2) -0.002(2)
C9 0.026(3) 0.019(3) 0.041(4) 0.007(3) -0.010(3) 0.003(3)
C4 0.031(3) 0.017(3) 0.022(3) 0.004(2) -0.002(2) 0.007(2)
Br1 0.0195(9) 0.0133(7) 0.0180(6) 0.0017(5) 0.0013(7) 0.0090(6)
N1 0.0195(9) 0.0133(7) 0.0180(6) 0.0017(5) 0.0013(7) 0.0090(6)
N2 0.0195(9) 0.0133(7) 0.0180(6) 0.0017(5) 0.0013(7) 0.0090(6)

loop_
_atom_type_symbol
_atom_type_description
_atom_type_scat_dispersion_real
_atom_type_scat_dispersion_imag
_atom_type_scat_source
C C 0.0181 0.0091 'International Tables Vol C Tables 4.2.6.8 and 6.1.1.4'
H H 0.0000 0.0000 'International Tables Vol C Tables 4.2.6.8 and 6.1.1.4'
N N 0.0311 0.0180 'International Tables Vol C Tables 4.2.6.8 and 6.1.1.4'
P P 0.2955 0.4335 'International Tables Vol C Tables 4.2.6.8 and 6.1.1.4'
Br Br -0.6763 1.2805 'International Tables Vol C Tables 4.2.6.8 and 6.1.1.4'
Re Re -5.2083 5.8923 'International Tables Vol C Tables 4.2.6.8 and 6.1.1.4'

loop_
_geom_angle_atom_site_label_1
_geom_angle_atom_site_label_2
_geom_angle_atom_site_label_3
_geom_angle
_geom_angle_site_symmetry_1
_geom_angle_site_symmetry_3
P1 Re1 P1 180.00(6) 2_666 .
P1 Re1 P2 81.10(5) 2_666 2_666
P1 Re1 P2 98.90(5) . 2_666
P1 Re1 P2 98.90(5) 2_666 .
P1 Re1 P2 81.10(5) . .
P1 Re1 Br1 91.45(5) 2_666 .
P1 Re1 Br1 88.55(5) . .
P2 Re1 P2 180.0 . 2_666
P2 Re1 Br1 93.87(5) 2_666 .
P2 Re1 Br1 86.13(5) . .
N1 Re1 P1 90.2(3) . 2_666
N1 Re1 P1 89.8(3) 2_666 2_666
N1 Re1 P1 89.8(3) . .
N1 Re1 P1 90.2(3) 2_666 .
N1 Re1 P2 86.8(3) . .
N1 Re1 P2 86.8(3) 2_666 2_666
N1 Re1 P2 93.2(3) . 2_666
N1 Re1 P2 93.2(3) 2_666 .
N1 Re1 Br1 178.7(3) 2_666 .
N1 Re1 Br1 1.3(3) . .
N1 Re1 N1 180.0 2_666 .
C3 P1 Re1 120.0(2) . .
C3 P1 C5 99.1(3) . .
C2 P1 Re1 119.0(2) . .
C2 P1 C3 103.7(3) . .
C2 P1 C5 102.0(3) . .
C5 P1 Re1 109.87(19) . .
C7 P2 Re1 119.1(2) . .
C6 P2 Re1 107.96(19) . .
C6 P2 C7 102.4(3) . .
C9 P2 Re1 118.2(2) . .
C9 P2 C7 103.5(3) . .
C9 P2 C6 103.6(3) . .
P1 C3 H3A 108.8 . .
P1 C3 H3B 108.8 . .
H3A C3 H3B 107.7 . .
C4 C3 P1 113.8(4) . .
C4 C3 H3A 108.8 . .
C4 C3 H3B 108.8 . .
H8A C8 H8B 109.5 . .
H8A C8 H8C 109.5 . .
H8B C8 H8C 109.5 . .
C7 C8 H8A 109.5 . .
C7 C8 H8B 109.5 . .
C7 C8 H8C 109.5 . .
P1 C2 H2A 107.8 . .
P1 C2 H2B 107.8 . .
H2A C2 H2B 107.1 . .
C1 C2 P1 118.0(4) . .
C1 C2 H2A 107.8 . .
C1 C2 H2B 107.8 . .
P2 C7 H7A 107.9 . .
P2 C7 H7B 107.9 . .
C8 C7 P2 117.5(4) . .
C8 C7 H7A 107.9 . .
C8 C7 H7B 107.9 . .
H7A C7 H7B 107.2 . .
H10A C10 H10B 109.5 . .
H10A C10 H10C 109.5 . .
H10B C10 H10C 109.5 . .
C9 C10 H10A 109.5 . .
C9 C10 H10B 109.5 . .
C9 C10 H10C 109.5 . .
P2 C6 H6A 110.1 . .
P2 C6 H6B 110.1 . .
H6A C6 H6B 108.4 . .
C5 C6 P2 108.0(4) . .
C5 C6 H6A 110.1 . .
C5 C6 H6B 110.1 . .
C2 C1 H1A 109.5 . .
C2 C1 H1B 109.5 . .
C2 C1 H1C 109.5 . .
H1A C1 H1B 109.5 . .
H1A C1 H1C 109.5 . .
H1B C1 H1C 109.5 . .
P1 C5 H5A 109.6 . .
P1 C5 H5B 109.6 . .
C6 C5 P1 110.1(4) . .
C6 C5 H5A 109.6 . .
C6 C5 H5B 109.6 . .
H5A C5 H5B 108.1 . .
P2 C9 H9A 107.0 . .
P2 C9 H9B 107.0 . .
C10 C9 P2 121.1(5) . .
C10 C9 H9A 107.0 . .
C10 C9 H9B 107.0 . .
H9A C9 H9B 106.8 . .
C3 C4 H4A 109.5 . .
C3 C4 H4B 109.5 . .
C3 C4 H4C 109.5 . .
H4A C4 H4B 109.5 . .
H4A C4 H4C 109.5 . .
H4B C4 H4C 109.5 . .
N1 Br1 Re1 3.5(8) . .
Br1 N1 Re1 175.2(11) . .
Br1 N1 N2 5.3(10) . .
N2 N1 Re1 179.3(15) . .

loop_
_geom_bond_atom_site_label_1
_geom_bond_atom_site_label_2
_geom_bond_distance
_geom_bond_site_symmetry_2
Re1 P1 2.3895(14) 2_666
Re1 P1 2.3896(14) .
Re1 P2 2.3923(13) 2_666
Re1 P2 2.3923(13) .
Re1 Br1 2.6442(14) .
Re1 N1 1.911(14) 2_666
Re1 N1 1.912(14) .
P1 C3 1.842(6) .
P1 C2 1.833(6) .
P1 C5 1.849(6) .
P2 C7 1.846(6) .
P2 C6 1.845(6) .
P2 C9 1.841(6) .
C3 H3A 0.9700 .
C3 H3B 0.9700 .
C3 C4 1.524(8) .
C8 H8A 0.9600 .
C8 H8B 0.9600 .
C8 H8C 0.9600 .
C8 C7 1.525(8) .
C2 H2A 0.9700 .
C2 H2B 0.9700 .
C2 C1 1.525(9) .
C7 H7A 0.9700 .
C7 H7B 0.9700 .
C10 H10A 0.9600 .
C10 H10B 0.9600 .
C10 H10C 0.9600 .
C10 C9 1.501(9) .
C6 H6A 0.9700 .
C6 H6B 0.9700 .
C6 C5 1.512(8) .
C1 H1A 0.9600 .
C1 H1B 0.9600 .
C1 H1C 0.9600 .
C5 H5A 0.9700 .
C5 H5B 0.9700 .
C9 H9A 0.9700 .
C9 H9B 0.9700 .
C4 H4A 0.9600 .
C4 H4B 0.9600 .
C4 H4C 0.9600 .
Br1 N1 0.735(13) .
N1 N2 1.137(17) .
